data_7208857
loop_
_publ_author_name
'Hou, Gui-Ge'
'Zhao, Hui-Juan'
'Sun, Ju-Feng'
'Lin, Dong'
'Dai, Xian-Ping'
'Han, Jing-Tian'
'Zhao, Hui'

_publ_section_title
;
 Synthesis, structure and luminescence of Co-crystals with hexagonal
 channels: arranging disposition and \p--\p interactions
;
_journal_issue 3
_journal_name_full CrystEngComm
_journal_page_first 577
_journal_paper_doi 10.1039/c2ce25759a
_journal_volume 15
_journal_year 2013
_chemical_formula_sum 'C32 H26 N8 O2'
_chemical_formula_weight 554.61
_chemical_name_systematic
;
?
;
_space_group_IT_number 2
_symmetry_cell_setting triclinic
_symmetry_space_group_name_Hall '-P 1'
_symmetry_space_group_name_H-M 'P -1'
_atom_sites_solution_hydrogens geom
_atom_sites_solution_primary direct
_atom_sites_solution_secondary difmap
_audit_creation_method SHELXL-97
_cell_angle_alpha 72.383(3)
_cell_angle_beta 89.789(2)
_cell_angle_gamma 80.764(3)
_cell_formula_units_Z 2
_cell_length_a 9.8525(19)
_cell_length_b 10.375(2)
_cell_length_c 13.982(3)
_cell_measurement_reflns_used 2003
_cell_measurement_temperature 298(2)
_cell_measurement_theta_max 26.735
_cell_measurement_theta_min 2.536
_cell_volume 1343.0(5)
_computing_cell_refinement 'Bruker SMART'
_computing_data_collection 'Bruker SMART'
_computing_data_reduction 'Bruker SAINT'
_computing_molecular_graphics 'Bruker SHELXTL'
_computing_publication_material 'Bruker SHELXTL'
_computing_structure_refinement 'SHELXL-97 (Sheldrick, 2008)'
_computing_structure_solution 'SHELXS-97 (Sheldrick, 2008)'
_diffrn_ambient_temperature 298(2)
_diffrn_measured_fraction_theta_full 0.980
_diffrn_measured_fraction_theta_max 0.980
_diffrn_measurement_device_type 'smart APEX'
_diffrn_measurement_method 'phi and omega scans'
_diffrn_radiation_monochromator graphite
_diffrn_radiation_source 'fine-focus sealed tube'
_diffrn_radiation_type MoK\a
_diffrn_radiation_wavelength 0.71073
_diffrn_reflns_av_R_equivalents 0.0168
_diffrn_reflns_av_sigmaI/netI 0.0374
_diffrn_reflns_limit_h_max 11
_diffrn_reflns_limit_h_min -11
_diffrn_reflns_limit_k_max 8
_diffrn_reflns_limit_k_min -12
_diffrn_reflns_limit_l_max 16
_diffrn_reflns_limit_l_min -16
_diffrn_reflns_number 7088
_diffrn_reflns_theta_full 25.50
_diffrn_reflns_theta_max 25.50
_diffrn_reflns_theta_min 2.09
_exptl_absorpt_coefficient_mu 0.090
_exptl_absorpt_correction_type none
_exptl_crystal_colour colourless
_exptl_crystal_density_diffrn 1.371
_exptl_crystal_density_method 'not measured'
_exptl_crystal_description block
_exptl_crystal_F_000 580
_exptl_crystal_size_max 0.38
_exptl_crystal_size_mid 0.35
_exptl_crystal_size_min 0.35
_refine_diff_density_max 0.186
_refine_diff_density_min -0.241
_refine_diff_density_rms 0.046
_refine_ls_extinction_method none
_refine_ls_goodness_of_fit_ref 1.025
_refine_ls_hydrogen_treatment constr
_refine_ls_matrix_type full
_refine_ls_number_parameters 381
_refine_ls_number_reflns 4900
_refine_ls_number_restraints 0
_refine_ls_restrained_S_all 1.025
_refine_ls_R_factor_all 0.0788
_refine_ls_R_factor_gt 0.0546
_refine_ls_shift/su_max 0.001
_refine_ls_shift/su_mean 0.000
_refine_ls_structure_factor_coef Fsqd
_refine_ls_weighting_details 'calc w=1/[\s^2^(Fo^2^)+(0.0755P)^2^+0.1619P] where P=(Fo^2^+2Fc^2^)/3'
_refine_ls_weighting_scheme calc
_refine_ls_wR_factor_gt 0.1343
_refine_ls_wR_factor_ref 0.1509
_reflns_number_gt 3433
_reflns_number_total 4900
_reflns_threshold_expression >2sigma(I)
_cod_data_source_file c2ce25759a.txt
_cod_data_source_block 1
_cod_depositor_comments
;
The following automatic conversions were performed:

'_symmetry_cell_setting' value 'Triclinic' changed to 'triclinic'
according to /home/saulius/struct/CIF-dictionaries/cif_core.dic
dictionary named 'cif_core.dic' version 2.4.2 from 2011-04-26.

Automatic conversion script
Id: cif_fix_values 1891 2012-01-12 08:04:46Z andrius 
;
_cod_original_cell_volume 1343.0(4)
_cod_original_sg_symbol_H-M P-1
_cod_database_code 7208857

loop_
_symmetry_equiv_pos_as_xyz
'x, y, z'
'-x, -y, -z'

loop_
_atom_site_label
_atom_site_type_symbol
_atom_site_fract_x
_atom_site_fract_y
_atom_site_fract_z
_atom_site_U_iso_or_equiv
_atom_site_adp_type
_atom_site_occupancy
_atom_site_symmetry_multiplicity
_atom_site_calc_flag
_atom_site_refinement_flags
N1 N 0.86732(18) 0.0008(2) 0.85767(16) 0.0638(6) Uani 1 1 d .
C1 C 0.7659(2) 0.0919(2) 0.8706(2) 0.0602(6) Uani 1 1 d .
H1 H 0.7779 0.1750 0.8791 0.072 Uiso 1 1 calc R
C2 C 0.8066(2) -0.1031(2) 0.84803(18) 0.0552(6) Uani 1 1 d .
H2 H 0.8531 -0.1829 0.8378 0.066 Uiso 1 1 calc R
C3 C 0.6702(2) -0.0749(2) 0.85537(18) 0.0554(6) Uani 1 1 d .
H3 H 0.6063 -0.1302 0.8512 0.066 Uiso 1 1 calc R
C4 C 0.51164(19) 0.1273(2) 0.87819(14) 0.0396(5) Uani 1 1 d .
C5 C 0.3940(2) 0.0788(2) 0.86316(17) 0.0513(6) Uani 1 1 d .
H5 H 0.4007 -0.0041 0.8492 0.062 Uiso 1 1 calc R
C6 C 0.2667(2) 0.1522(2) 0.86865(17) 0.0495(5) Uani 1 1 d .
H6 H 0.1884 0.1179 0.8581 0.059 Uiso 1 1 calc R
C7 C 0.25167(19) 0.2760(2) 0.88947(14) 0.0397(5) Uani 1 1 d .
C8 C 0.3717(2) 0.3236(2) 0.90371(17) 0.0513(6) Uani 1 1 d .
H8 H 0.3652 0.4070 0.9168 0.062 Uiso 1 1 calc R
C9 C 0.4997(2) 0.2508(2) 0.89894(17) 0.0515(6) Uani 1 1 d .
H9 H 0.5783 0.2846 0.9097 0.062 Uiso 1 1 calc R
C10 C 0.11361(19) 0.3532(2) 0.89383(14) 0.0400(5) Uani 1 1 d .
C11 C 0.0003(2) 0.2900(2) 0.92246(17) 0.0499(5) Uani 1 1 d .
H11 H 0.0130 0.1947 0.9410 0.060 Uiso 1 1 calc R
C12 C -0.1367(2) 0.4924(2) 0.90036(17) 0.0534(6) Uani 1 1 d .
H12 H -0.2240 0.5409 0.9029 0.064 Uiso 1 1 calc R
C13 C 0.0865(2) 0.4951(2) 0.86939(15) 0.0466(5) Uani 1 1 d .
H13 H 0.1591 0.5431 0.8498 0.056 Uiso 1 1 calc R
C14 C -0.1722(2) 0.5691(2) 0.65470(17) 0.0535(6) Uani 1 1 d .
H14 H -0.1775 0.4761 0.6738 0.064 Uiso 1 1 calc R
C15 C -0.2258(2) 0.7845(3) 0.6223(2) 0.0643(7) Uani 1 1 d .
H15 H -0.2768 0.8710 0.6142 0.077 Uiso 1 1 calc R
C16 C -0.0924(2) 0.7603(2) 0.6033(2) 0.0640(7) Uani 1 1 d .
H16 H -0.0349 0.8251 0.5807 0.077 Uiso 1 1 calc R
C17 C 0.07529(19) 0.5441(2) 0.61971(15) 0.0426(5) Uani 1 1 d .
C18 C 0.1911(2) 0.6027(2) 0.62091(18) 0.0558(6) Uani 1 1 d .
H18 H 0.1824 0.6921 0.6237 0.067 Uiso 1 1 calc R
C19 C 0.3186(2) 0.5298(2) 0.61806(18) 0.0548(6) Uani 1 1 d .
H19 H 0.3957 0.5709 0.6185 0.066 Uiso 1 1 calc R
C20 C 0.33613(19) 0.3957(2) 0.61448(15) 0.0427(5) Uani 1 1 d .
C21 C 0.2183(2) 0.3380(2) 0.61506(16) 0.0482(5) Uani 1 1 d .
H21 H 0.2268 0.2478 0.6143 0.058 Uiso 1 1 calc R
C22 C 0.0897(2) 0.4109(2) 0.61677(16) 0.0481(5) Uani 1 1 d .
H22 H 0.0122 0.3705 0.6159 0.058 Uiso 1 1 calc R
C23 C 0.4750(2) 0.3182(2) 0.61241(15) 0.0452(5) Uani 1 1 d .
C24 C 0.5930(2) 0.3535(3) 0.64364(19) 0.0624(6) Uani 1 1 d .
H24 H 0.5831 0.4297 0.6664 0.075 Uiso 1 1 calc R
C25 C 0.7271(2) 0.1784(3) 0.61034(19) 0.0655(7) Uani 1 1 d .
H25 H 0.8149 0.1299 0.6097 0.079 Uiso 1 1 calc R
C26 C 0.4998(2) 0.2043(2) 0.57922(17) 0.0563(6) Uani 1 1 d .
H26 H 0.4248 0.1761 0.5560 0.068 Uiso 1 1 calc R
C27 C 0.4152(2) 0.7379(2) 0.77637(18) 0.0496(5) Uani 1 1 d .
C28 C 0.3193(2) 0.7417(2) 0.84783(18) 0.0514(5) Uani 1 1 d .
H28 H 0.3355 0.6790 0.9118 0.062 Uiso 1 1 calc R
C29 C 0.1994(2) 0.8372(2) 0.82599(18) 0.0518(6) Uani 1 1 d .
H29 H 0.1355 0.8376 0.8751 0.062 Uiso 1 1 calc R
C30 C 0.1740(2) 0.9314(2) 0.73206(18) 0.0508(5) Uani 1 1 d .
C31 C 0.2686(2) 0.9276(2) 0.66035(17) 0.0513(5) Uani 1 1 d .
H31 H 0.2515 0.9899 0.5962 0.062 Uiso 1 1 calc R
C32 C 0.3886(2) 0.8331(2) 0.68156(18) 0.0523(6) Uani 1 1 d .
H32 H 0.4520 0.8331 0.6321 0.063 Uiso 1 1 calc R
N2 N 0.64298(16) 0.05168(17) 0.87031(12) 0.0431(4) Uani 1 1 d .
N3 N -0.12579(17) 0.3570(2) 0.92507(15) 0.0560(5) Uani 1 1 d .
N4 N -0.03727(18) 0.56622(18) 0.87245(14) 0.0537(5) Uani 1 1 d .
N5 N -0.27598(18) 0.6655(2) 0.65487(15) 0.0615(5) Uani 1 1 d .
N6 N -0.05726(16) 0.62044(18) 0.62377(13) 0.0466(4) Uani 1 1 d .
N7 N 0.71848(19) 0.2864(2) 0.64336(18) 0.0711(6) Uani 1 1 d .
N8 N 0.6242(2) 0.1325(2) 0.57832(16) 0.0636(5) Uani 1 1 d .
O1 O 0.53072(15) 0.64041(17) 0.80242(14) 0.0694(5) Uani 1 1 d .
H1A H 0.5835 0.6532 0.7563 0.104 Uiso 1 1 calc R
O2 O 0.05909(15) 1.03027(17) 0.70661(14) 0.0697(5) Uani 1 1 d .
H2A H 0.0073 1.0188 0.7534 0.105 Uiso 1 1 calc R

loop_
_atom_site_aniso_label
_atom_site_aniso_U_11
_atom_site_aniso_U_22
_atom_site_aniso_U_33
_atom_site_aniso_U_23
_atom_site_aniso_U_13
_atom_site_aniso_U_12
N1 0.0411(10) 0.0573(13) 0.0946(16) -0.0300(11) 0.0062(10) 0.0002(9)
C1 0.0397(12) 0.0534(14) 0.0941(19) -0.0330(13) 0.0054(11) -0.0061(11)
C2 0.0501(13) 0.0463(13) 0.0703(16) -0.0247(12) 0.0067(11) 0.0020(11)
C3 0.0470(12) 0.0486(13) 0.0786(16) -0.0325(12) 0.0072(11) -0.0058(10)
C4 0.0361(10) 0.0391(11) 0.0437(11) -0.0147(9) 0.0053(8) -0.0027(9)
C5 0.0449(12) 0.0419(12) 0.0770(16) -0.0329(11) 0.0016(10) -0.0072(10)
C6 0.0353(11) 0.0487(13) 0.0726(15) -0.0291(12) 0.0019(10) -0.0099(10)
C7 0.0398(11) 0.0396(11) 0.0425(11) -0.0168(9) 0.0045(8) -0.0065(9)
C8 0.0458(12) 0.0469(13) 0.0733(15) -0.0350(12) 0.0104(10) -0.0109(10)
C9 0.0368(11) 0.0562(14) 0.0753(16) -0.0378(12) 0.0077(10) -0.0130(10)
C10 0.0379(10) 0.0432(12) 0.0425(11) -0.0191(9) 0.0032(8) -0.0058(9)
C11 0.0402(11) 0.0437(12) 0.0658(14) -0.0181(11) 0.0042(10) -0.0051(10)
C12 0.0424(12) 0.0610(16) 0.0588(14) -0.0282(12) -0.0011(10) 0.0051(11)
C13 0.0466(12) 0.0436(12) 0.0541(13) -0.0213(10) 0.0056(10) -0.0083(10)
C14 0.0408(12) 0.0580(14) 0.0655(15) -0.0266(12) 0.0067(10) -0.0043(11)
C15 0.0544(14) 0.0572(15) 0.0832(18) -0.0326(14) -0.0008(12) 0.0069(13)
C16 0.0559(14) 0.0480(14) 0.0899(19) -0.0269(13) 0.0076(13) -0.0030(12)
C17 0.0403(11) 0.0455(12) 0.0438(12) -0.0181(10) 0.0051(9) -0.0039(9)
C18 0.0496(13) 0.0419(13) 0.0826(17) -0.0277(12) 0.0132(11) -0.0101(11)
C19 0.0435(12) 0.0492(13) 0.0776(16) -0.0246(12) 0.0111(11) -0.0145(11)
C20 0.0410(11) 0.0458(12) 0.0416(11) -0.0140(9) 0.0059(9) -0.0066(9)
C21 0.0459(12) 0.0428(12) 0.0606(14) -0.0243(11) 0.0025(10) -0.0045(10)
C22 0.0409(11) 0.0500(13) 0.0602(14) -0.0248(11) 0.0050(10) -0.0118(10)
C23 0.0426(11) 0.0459(12) 0.0439(12) -0.0099(10) 0.0065(9) -0.0055(10)
C24 0.0470(13) 0.0583(15) 0.0854(18) -0.0293(13) 0.0003(12) -0.0045(12)
C25 0.0465(14) 0.0656(17) 0.0742(17) -0.0145(14) 0.0053(12) 0.0068(12)
C26 0.0474(12) 0.0572(14) 0.0664(15) -0.0254(12) 0.0032(11) -0.0023(11)
C27 0.0378(11) 0.0481(13) 0.0715(16) -0.0300(12) 0.0059(10) -0.0093(10)
C28 0.0471(12) 0.0475(13) 0.0634(15) -0.0198(11) 0.0078(10) -0.0133(10)
C29 0.0426(12) 0.0532(14) 0.0665(15) -0.0253(12) 0.0176(10) -0.0148(11)
C30 0.0374(11) 0.0481(13) 0.0739(16) -0.0272(12) 0.0088(10) -0.0110(10)
C31 0.0471(12) 0.0514(13) 0.0588(14) -0.0196(11) 0.0057(10) -0.0134(11)
C32 0.0420(12) 0.0605(15) 0.0638(15) -0.0317(13) 0.0140(10) -0.0114(11)
N2 0.0367(9) 0.0426(10) 0.0535(11) -0.0205(8) 0.0041(7) -0.0050(8)
N3 0.0398(10) 0.0558(12) 0.0737(13) -0.0236(10) 0.0070(9) -0.0045(9)
N4 0.0525(11) 0.0456(11) 0.0638(12) -0.0236(9) 0.0017(9) 0.0023(9)
N5 0.0435(10) 0.0687(14) 0.0757(14) -0.0327(11) 0.0056(9) 0.0012(10)
N6 0.0396(9) 0.0501(11) 0.0538(11) -0.0235(9) 0.0044(8) -0.0036(8)
N7 0.0451(11) 0.0691(14) 0.0986(17) -0.0294(13) -0.0017(11) -0.0006(10)
N8 0.0538(12) 0.0605(13) 0.0765(14) -0.0285(11) 0.0038(10) 0.0056(10)
O1 0.0471(9) 0.0667(11) 0.0897(13) -0.0246(10) 0.0083(8) 0.0054(8)
O2 0.0428(9) 0.0662(11) 0.0934(13) -0.0207(10) 0.0087(8) 0.0028(8)

loop_
_atom_type_symbol
_atom_type_description
_atom_type_scat_dispersion_real
_atom_type_scat_dispersion_imag
_atom_type_scat_source
C C 0.0033 0.0016 'International Tables Vol C Tables 4.2.6.8 and 6.1.1.4'
H H 0.0000 0.0000 'International Tables Vol C Tables 4.2.6.8 and 6.1.1.4'
N N 0.0061 0.0033 'International Tables Vol C Tables 4.2.6.8 and 6.1.1.4'
O O 0.0106 0.0060 'International Tables Vol C Tables 4.2.6.8 and 6.1.1.4'

loop_
_geom_angle_atom_site_label_1
_geom_angle_atom_site_label_2
_geom_angle_atom_site_label_3
_geom_angle
C1 N1 C2 105.06(18)
N1 C1 N2 112.40(19)
N1 C1 H1 123.8
N2 C1 H1 123.8
C3 C2 N1 110.46(19)
C3 C2 H2 124.8
N1 C2 H2 124.8
C2 C3 N2 106.65(19)
C2 C3 H3 126.7
N2 C3 H3 126.7
C5 C4 C9 119.05(17)
C5 C4 N2 119.79(17)
C9 C4 N2 121.15(17)
C6 C5 C4 120.30(18)
C6 C5 H5 119.8
C4 C5 H5 119.8
C5 C6 C7 121.86(18)
C5 C6 H6 119.1
C7 C6 H6 119.1
C6 C7 C8 116.90(18)
C6 C7 C10 120.59(17)
C8 C7 C10 122.50(17)
C9 C8 C7 121.82(18)
C9 C8 H8 119.1
C7 C8 H8 119.1
C8 C9 C4 120.06(18)
C8 C9 H9 120.0
C4 C9 H9 120.0
C11 C10 C13 114.40(18)
C11 C10 C7 122.70(18)
C13 C10 C7 122.90(18)
N3 C11 C10 124.0(2)
N3 C11 H11 118.0
C10 C11 H11 118.0
N4 C12 N3 127.28(19)
N4 C12 H12 116.4
N3 C12 H12 116.4
N4 C13 C10 123.70(19)
N4 C13 H13 118.1
C10 C13 H13 118.1
N5 C14 N6 112.0(2)
N5 C14 H14 124.0
N6 C14 H14 124.0
C16 C15 N5 110.5(2)
C16 C15 H15 124.7
N5 C15 H15 124.7
C15 C16 N6 106.4(2)
C15 C16 H16 126.8
N6 C16 H16 126.8
C18 C17 C22 119.37(19)
C18 C17 N6 119.79(18)
C22 C17 N6 120.82(18)
C19 C18 C17 120.1(2)
C19 C18 H18 119.9
C17 C18 H18 119.9
C18 C19 C20 121.73(19)
C18 C19 H19 119.1
C20 C19 H19 119.1
C21 C20 C19 117.15(18)
C21 C20 C23 122.00(18)
C19 C20 C23 120.85(18)
C22 C21 C20 121.59(19)
C22 C21 H21 119.2
C20 C21 H21 119.2
C21 C22 C17 120.01(19)
C21 C22 H22 120.0
C17 C22 H22 120.0
C26 C23 C24 113.6(2)
C26 C23 C20 123.54(19)
C24 C23 C20 122.82(19)
N7 C24 C23 124.5(2)
N7 C24 H24 117.7
C23 C24 H24 117.7
N8 C25 N7 126.9(2)
N8 C25 H25 116.6
N7 C25 H25 116.6
N8 C26 C23 124.1(2)
N8 C26 H26 117.9
C23 C26 H26 117.9
O1 C27 C28 118.2(2)
O1 C27 C32 123.57(19)
C28 C27 C32 118.2(2)
C27 C28 C29 121.1(2)
C27 C28 H28 119.4
C29 C28 H28 119.4
C30 C29 C28 120.4(2)
C30 C29 H29 119.8
C28 C29 H29 119.8
O2 C30 C31 118.1(2)
O2 C30 C29 123.12(19)
C31 C30 C29 118.8(2)
C30 C31 C32 121.2(2)
C30 C31 H31 119.4
C32 C31 H31 119.4
C31 C32 C27 120.3(2)
C31 C32 H32 119.8
C27 C32 H32 119.8
C1 N2 C3 105.42(17)
C1 N2 C4 127.24(17)
C3 N2 C4 127.26(17)
C12 N3 C11 115.18(19)
C12 N4 C13 115.43(18)
C14 N5 C15 105.34(19)
C14 N6 C16 105.75(18)
C14 N6 C17 126.63(18)
C16 N6 C17 127.50(19)
C24 N7 C25 115.4(2)
C25 N8 C26 115.4(2)
C27 O1 H1A 109.5
C30 O2 H2A 109.5

loop_
_geom_bond_atom_site_label_1
_geom_bond_atom_site_label_2
_geom_bond_distance
N1 C1 1.313(3)
N1 C2 1.354(3)
C1 N2 1.344(3)
C1 H1 0.9300
C2 C3 1.339(3)
C2 H2 0.9300
C3 N2 1.376(3)
C3 H3 0.9300
C4 C5 1.376(3)
C4 C9 1.384(3)
C4 N2 1.424(2)
C5 C6 1.374(3)
C5 H5 0.9300
C6 C7 1.386(3)
C6 H6 0.9300
C7 C8 1.389(3)
C7 C10 1.474(2)
C8 C9 1.375(3)
C8 H8 0.9300
C9 H9 0.9300
C10 C11 1.382(3)
C10 C13 1.388(3)
C11 N3 1.329(2)
C11 H11 0.9300
C12 N4 1.325(3)
C12 N3 1.327(3)
C12 H12 0.9300
C13 N4 1.328(2)
C13 H13 0.9300
C14 N5 1.311(3)
C14 N6 1.343(3)
C14 H14 0.9300
C15 C16 1.339(3)
C15 N5 1.352(3)
C15 H15 0.9300
C16 N6 1.377(3)
C16 H16 0.9300
C17 C18 1.379(3)
C17 C22 1.380(3)
C17 N6 1.425(2)
C18 C19 1.365(3)
C18 H18 0.9300
C19 C20 1.390(3)
C19 H19 0.9300
C20 C21 1.387(3)
C20 C23 1.477(3)
C21 C22 1.372(3)
C21 H21 0.9300
C22 H22 0.9300
C23 C26 1.382(3)
C23 C24 1.383(3)
C24 N7 1.318(3)
C24 H24 0.9300
C25 N8 1.320(3)
C25 N7 1.326(3)
C25 H25 0.9300
C26 N8 1.330(3)
C26 H26 0.9300
C27 O1 1.365(2)
C27 C28 1.377(3)
C27 C32 1.388(3)
C28 C29 1.384(3)
C28 H28 0.9300
C29 C30 1.375(3)
C29 H29 0.9300
C30 O2 1.367(2)
C30 C31 1.371(3)
C31 C32 1.379(3)
C31 H31 0.9300
C32 H32 0.9300
O1 H1A 0.8200
O2 H2A 0.8200

loop_
_geom_hbond_atom_site_label_D
_geom_hbond_atom_site_label_H
_geom_hbond_atom_site_label_A
_geom_hbond_distance_DH
_geom_hbond_distance_HA
_geom_hbond_distance_DA
_geom_hbond_angle_DHA
_geom_hbond_site_symmetry_A
O1 H1A N5 0.82 1.97 2.785(3) 173.6 1_655
O2 H2A N1 0.82 1.99 2.809(3) 174.6 1_465

loop_
_geom_torsion_atom_site_label_1
_geom_torsion_atom_site_label_2
_geom_torsion_atom_site_label_3
_geom_torsion_atom_site_label_4
_geom_torsion
C2 N1 C1 N2 0.3(3)
C1 N1 C2 C3 -0.1(3)
N1 C2 C3 N2 0.0(3)
C9 C4 C5 C6 0.1(3)
N2 C4 C5 C6 -178.73(19)
C4 C5 C6 C7 -0.2(3)
C5 C6 C7 C8 0.6(3)
C5 C6 C7 C10 179.4(2)
C6 C7 C8 C9 -0.9(3)
C10 C7 C8 C9 -179.7(2)
C7 C8 C9 C4 0.9(3)
C5 C4 C9 C8 -0.4(3)
N2 C4 C9 C8 178.39(19)
C6 C7 C10 C11 29.7(3)
C8 C7 C10 C11 -151.6(2)
C6 C7 C10 C13 -150.2(2)
C8 C7 C10 C13 28.5(3)
C13 C10 C11 N3 1.3(3)
C7 C10 C11 N3 -178.55(19)
C11 C10 C13 N4 -0.2(3)
C7 C10 C13 N4 179.68(18)
N5 C15 C16 N6 0.6(3)
C22 C17 C18 C19 0.7(3)
N6 C17 C18 C19 179.3(2)
C17 C18 C19 C20 -0.4(4)
C18 C19 C20 C21 -0.7(3)
C18 C19 C20 C23 -179.4(2)
C19 C20 C21 C22 1.5(3)
C23 C20 C21 C22 -179.86(19)
C20 C21 C22 C17 -1.1(3)
C18 C17 C22 C21 0.0(3)
N6 C17 C22 C21 -178.60(18)
C21 C20 C23 C26 21.5(3)
C19 C20 C23 C26 -159.9(2)
C21 C20 C23 C24 -158.6(2)
C19 C20 C23 C24 20.1(3)
C26 C23 C24 N7 -0.4(4)
C20 C23 C24 N7 179.6(2)
C24 C23 C26 N8 1.1(3)
C20 C23 C26 N8 -179.0(2)
O1 C27 C28 C29 -179.39(19)
C32 C27 C28 C29 0.2(3)
C27 C28 C29 C30 -0.5(3)
C28 C29 C30 O2 -178.40(18)
C28 C29 C30 C31 0.9(3)
O2 C30 C31 C32 178.23(19)
C29 C30 C31 C32 -1.1(3)
C30 C31 C32 C27 0.9(3)
O1 C27 C32 C31 179.18(18)
C28 C27 C32 C31 -0.4(3)
N1 C1 N2 C3 -0.3(3)
N1 C1 N2 C4 -177.19(19)
C2 C3 N2 C1 0.2(3)
C2 C3 N2 C4 177.09(19)
C5 C4 N2 C1 171.3(2)
C9 C4 N2 C1 -7.5(3)
C5 C4 N2 C3 -4.9(3)
C9 C4 N2 C3 176.3(2)
N4 C12 N3 C11 1.1(3)
C10 C11 N3 C12 -1.7(3)
N3 C12 N4 C13 -0.1(3)
C10 C13 N4 C12 -0.4(3)
N6 C14 N5 C15 0.2(3)
C16 C15 N5 C14 -0.5(3)
N5 C14 N6 C16 0.2(3)
N5 C14 N6 C17 176.43(18)
C15 C16 N6 C14 -0.5(3)
C15 C16 N6 C17 -176.67(19)
C18 C17 N6 C14 -157.2(2)
C22 C17 N6 C14 21.3(3)
C18 C17 N6 C16 18.2(3)
C22 C17 N6 C16 -163.2(2)
C23 C24 N7 C25 -0.1(4)
N8 C25 N7 C24 0.0(4)
N7 C25 N8 C26 0.5(4)
C23 C26 N8 C25 -1.1(4)
